data_2215183
loop_
_publ_author_name
'G. Chakkaravarthi'
'V. Dhayalan'
'A. K. Mohanakrishnan'
'V. Manivannan'

_publ_section_title
;
 Methyl (2-methyl-1-phenylsulfonyl-1<i>H</i>-indol-3-yl)glyoxylate
;
_journal_coeditor_code IS2199
_journal_issue 9
_journal_name_full 'Acta Crystallographica Section E'
_journal_page_first o3673
_journal_page_last o3673
_journal_paper_doi 10.1107/S1600536807036987
_journal_volume 63
_journal_year 2007
_chemical_formula_iupac 'C18 H15 N O5 S'
_chemical_formula_moiety 'C18 H15 N O5 S'
_chemical_formula_sum 'C18 H15 N O5 S'
_chemical_formula_weight 357.37
_chemical_name_common
;
Methyl 2-(2-methyl-1-phenyl sulfonylindole-3-yl)-2-oxoacetate
;
_chemical_name_systematic
;
Methyl (2-methyl-1-phenylsulfonyl-1H-indol-3-yl)glyoxylate
;
_space_group_IT_number 14
_symmetry_cell_setting monoclinic
_symmetry_space_group_name_Hall '-P 2yn'
_symmetry_space_group_name_H-M 'P 1 21/n 1'
_atom_sites_solution_hydrogens geom
_atom_sites_solution_primary direct
_atom_sites_solution_secondary difmap
_audit_creation_method SHELXL-97
_cell_angle_alpha 90.00
_cell_angle_beta 96.1890(10)
_cell_angle_gamma 90.00
_cell_formula_units_Z 4
_cell_length_a 9.7005(3)
_cell_length_b 12.9924(4)
_cell_length_c 13.4224(3)
_cell_measurement_reflns_used 8031
_cell_measurement_temperature 295(2)
_cell_measurement_theta_max 31.45
_cell_measurement_theta_min 2.19
_cell_volume 1681.80(8)
_computing_cell_refinement APEX2
_computing_data_collection 'APEX2 (Bruker, 2004)'
_computing_data_reduction APEX2
_computing_molecular_graphics 'PLATON (Spek, 2003)'
_computing_publication_material SHELXL97
_computing_structure_refinement 'SHELXL97 (Sheldrick, 1997)'
_computing_structure_solution 'SHELXS97 (Sheldrick, 1997)'
_diffrn_ambient_temperature 295(2)
_diffrn_measured_fraction_theta_full 1.000
_diffrn_measured_fraction_theta_max 0.996
_diffrn_measurement_device_type 'Bruker Kappa APEX II'
_diffrn_measurement_method '\w and \f'
_diffrn_radiation_monochromator graphite
_diffrn_radiation_source 'fine-focus sealed tube'
_diffrn_radiation_type MoK\a
_diffrn_radiation_wavelength 0.71073
_diffrn_reflns_av_R_equivalents 0.0244
_diffrn_reflns_av_sigmaI/netI 0.0222
_diffrn_reflns_limit_h_max 14
_diffrn_reflns_limit_h_min -14
_diffrn_reflns_limit_k_max 18
_diffrn_reflns_limit_k_min -19
_diffrn_reflns_limit_l_max 19
_diffrn_reflns_limit_l_min -19
_diffrn_reflns_number 23482
_diffrn_reflns_theta_full 25.00
_diffrn_reflns_theta_max 31.45
_diffrn_reflns_theta_min 2.19
_diffrn_standards_interval_time 0
_diffrn_standards_number 0
_exptl_absorpt_coefficient_mu 0.221
_exptl_absorpt_correction_T_max 0.9655
_exptl_absorpt_correction_T_min 0.8823
_exptl_absorpt_correction_type multi-scan
_exptl_absorpt_process_details '(<i>SADABS</i>; Sheldrick, 1996)'
_exptl_crystal_colour colourless
_exptl_crystal_density_diffrn 1.411
_exptl_crystal_density_method 'not measured'
_exptl_crystal_description block
_exptl_crystal_F_000 744
_exptl_crystal_size_max 0.20
_exptl_crystal_size_mid 0.16
_exptl_crystal_size_min 0.16
_refine_diff_density_max 0.330
_refine_diff_density_min -0.331
_refine_ls_extinction_method none
_refine_ls_goodness_of_fit_ref 1.036
_refine_ls_hydrogen_treatment constr
_refine_ls_matrix_type full
_refine_ls_number_parameters 227
_refine_ls_number_reflns 5550
_refine_ls_number_restraints 0
_refine_ls_restrained_S_all 1.036
_refine_ls_R_factor_all 0.0619
_refine_ls_R_factor_gt 0.0429
_refine_ls_shift/su_max 0.000
_refine_ls_shift/su_mean 0.000
_refine_ls_structure_factor_coef Fsqd
_refine_ls_weighting_details 'calc w=1/[\s^2^(Fo^2^)+(0.0649P)^2^+0.3886P] where P=(Fo^2^+2Fc^2^)/3'
_refine_ls_weighting_scheme calc
_refine_ls_wR_factor_gt 0.1180
_refine_ls_wR_factor_ref 0.1324
_reflns_number_gt 4082
_reflns_number_total 5550
_reflns_threshold_expression I>2\s(I)
_cod_data_source_file is2199.cif
_cod_data_source_block I
_cod_depositor_comments
;
The following automatic conversions were performed:
'_geom_hbond_publ_flag' value 'Y' changed to 'y' according to
'/home/saulius/struct/CIF-dictionaries/cif_core.dic' dictionary named
'cif_core.dic' version 2.4.1 from 2010-06-29 (6 times).

Automatic conversion script
Id: cif_fix_enum 1527 2010-12-29 10:47:43Z saulius 

The following automatic conversions were performed:

'_geom_hbond_publ_flag' value 'Y' changed to 'y' according to
/home/saulius/struct/CIF-dictionaries/cif_core.dic dictionary named
'cif_core.dic' version 2.4.1 from 2010-06-29 (6 times).

Automatic conversion script
Id: cif_fix_values 1715 2011-07-08 13:25:40Z adriana 
;
_cod_original_sg_symbol_H-M 'P 21/n'
_cod_database_code 2215183
_cod_database_fobs_code 2215183

loop_
_symmetry_equiv_pos_as_xyz
'x, y, z'
'-x+1/2, y+1/2, -z+1/2'
'-x, -y, -z'
'x-1/2, -y-1/2, z-1/2'

loop_
_atom_site_type_symbol
_atom_site_label
_atom_site_fract_x
_atom_site_fract_y
_atom_site_fract_z
_atom_site_U_iso_or_equiv
_atom_site_adp_type
_atom_site_calc_flag
_atom_site_refinement_flags
_atom_site_occupancy
S S1 0.22348(3) 0.15223(3) 0.22741(2) 0.03990(10) Uani d . 1
O O1 0.27574(12) 0.25315(10) 0.21547(9) 0.0561(3) Uani d . 1
O O2 0.31128(12) 0.06594(11) 0.22066(8) 0.0573(3) Uani d . 1
O O3 0.07775(17) 0.09577(12) 0.66431(10) 0.0759(4) Uani d . 1
O O4 0.38110(14) 0.01270(13) 0.63615(13) 0.0854(5) Uani d . 1
O O5 0.21156(14) -0.09720(10) 0.66195(11) 0.0674(4) Uani d . 1
N N1 0.16706(12) 0.14918(8) 0.34140(8) 0.0370(2) Uani d . 1
C C1 0.07180(15) 0.13594(11) 0.14580(10) 0.0418(3) Uani d . 1
C C6 0.0345(2) 0.20882(15) 0.07398(16) 0.0675(5) Uani d . 1
H H6 0.0864 0.2686 0.0701 0.081 Uiso calc R 1
C C5 -0.0825(3) 0.1911(2) 0.00724(19) 0.0883(7) Uani d . 1
H H5 -0.1091 0.2392 -0.0424 0.106 Uiso calc R 1
C C4 -0.1588(2) 0.1040(2) 0.01384(19) 0.0791(6) Uani d . 1
H H4 -0.2368 0.0930 -0.0315 0.095 Uiso calc R 1
C C3 -0.1220(2) 0.03292(19) 0.08598(17) 0.0730(6) Uani d . 1
H H3 -0.1757 -0.0259 0.0904 0.088 Uiso calc R 1
C C2 -0.00486(19) 0.04757(15) 0.15289(13) 0.0579(4) Uani d . 1
H H2 0.0216 -0.0014 0.2018 0.069 Uiso calc R 1
C C7 0.08779(13) 0.23051(10) 0.37651(9) 0.0357(3) Uani d . 1
C C8 0.03879(17) 0.32027(12) 0.32950(11) 0.0460(3) Uani d . 1
H H8 0.0549 0.3353 0.2640 0.055 Uiso calc R 1
C C9 -0.03507(18) 0.38639(13) 0.38433(13) 0.0531(4) Uani d . 1
H H9 -0.0692 0.4475 0.3552 0.064 Uiso calc R 1
C C10 -0.05955(18) 0.36374(13) 0.48191(13) 0.0540(4) Uani d . 1
H H10 -0.1101 0.4098 0.5166 0.065 Uiso calc R 1
C C11 -0.01053(15) 0.27462(12) 0.52831(11) 0.0455(3) Uani d . 1
H H11 -0.0275 0.2599 0.5937 0.055 Uiso calc R 1
C C12 0.06533(13) 0.20672(10) 0.47474(10) 0.0357(3) Uani d . 1
C C13 0.13518(13) 0.11059(10) 0.49999(10) 0.0365(3) Uani d . 1
C C14 0.19335(13) 0.07571(10) 0.41739(10) 0.0363(3) Uani d . 1
C C15 0.26489(19) -0.02360(12) 0.40328(13) 0.0532(4) Uani d . 1
H H15A 0.3627 -0.0117 0.4041 0.080 Uiso calc R 1
H H15B 0.2295 -0.0533 0.3402 0.080 Uiso calc R 1
H H15C 0.2487 -0.0699 0.4565 0.080 Uiso calc R 1
C C16 0.14712(16) 0.06658(12) 0.59968(11) 0.0452(3) Uani d . 1
C C17 0.26169(17) -0.00983(13) 0.63236(11) 0.0493(3) Uani d . 1
C C18 0.3109(3) -0.1732(2) 0.7043(2) 0.1025(9) Uani d . 1
H H18A 0.2623 -0.2333 0.7232 0.154 Uiso calc R 1
H H18B 0.3641 -0.1449 0.7623 0.154 Uiso calc R 1
H H18C 0.3718 -0.1916 0.6554 0.154 Uiso calc R 1

loop_
_atom_site_aniso_label
_atom_site_aniso_U_11
_atom_site_aniso_U_22
_atom_site_aniso_U_33
_atom_site_aniso_U_12
_atom_site_aniso_U_13
_atom_site_aniso_U_23
S1 0.03642(17) 0.0496(2) 0.03534(16) -0.00086(13) 0.01146(12) -0.00074(13)
O1 0.0557(6) 0.0625(7) 0.0528(6) -0.0192(5) 0.0178(5) 0.0020(5)
O2 0.0503(6) 0.0744(8) 0.0496(6) 0.0197(5) 0.0165(5) -0.0029(5)
O3 0.0956(10) 0.0845(10) 0.0541(7) 0.0276(8) 0.0372(7) 0.0252(7)
O4 0.0485(7) 0.0996(12) 0.1047(12) -0.0061(7) -0.0072(7) 0.0266(9)
O5 0.0687(8) 0.0525(7) 0.0791(9) 0.0015(6) -0.0009(7) 0.0213(6)
N1 0.0418(6) 0.0379(5) 0.0323(5) 0.0055(4) 0.0089(4) 0.0006(4)
C1 0.0414(7) 0.0487(7) 0.0360(6) 0.0014(6) 0.0077(5) -0.0040(5)
C6 0.0771(13) 0.0509(9) 0.0697(12) 0.0030(9) -0.0141(10) 0.0070(8)
C5 0.0920(16) 0.0773(14) 0.0865(16) 0.0199(13) -0.0320(13) 0.0062(12)
C4 0.0535(10) 0.0934(16) 0.0852(15) 0.0111(11) -0.0156(10) -0.0224(13)
C3 0.0543(10) 0.0954(15) 0.0699(12) -0.0223(10) 0.0094(9) -0.0153(11)
C2 0.0584(9) 0.0706(11) 0.0453(8) -0.0178(8) 0.0088(7) 0.0030(7)
C7 0.0355(6) 0.0367(6) 0.0355(6) 0.0020(5) 0.0062(5) -0.0005(5)
C8 0.0529(8) 0.0445(7) 0.0411(7) 0.0079(6) 0.0073(6) 0.0063(6)
C9 0.0588(9) 0.0451(8) 0.0556(9) 0.0163(7) 0.0071(7) 0.0045(7)
C10 0.0546(9) 0.0527(9) 0.0565(9) 0.0165(7) 0.0137(7) -0.0065(7)
C11 0.0449(7) 0.0527(8) 0.0408(7) 0.0056(6) 0.0131(6) -0.0030(6)
C12 0.0340(6) 0.0386(6) 0.0351(6) -0.0002(5) 0.0066(5) 0.0001(5)
C13 0.0364(6) 0.0364(6) 0.0373(6) -0.0019(5) 0.0066(5) 0.0028(5)
C14 0.0359(6) 0.0347(6) 0.0385(6) -0.0001(5) 0.0052(5) 0.0010(5)
C15 0.0637(10) 0.0426(8) 0.0547(9) 0.0151(7) 0.0125(7) 0.0026(6)
C16 0.0475(7) 0.0473(7) 0.0417(7) -0.0019(6) 0.0092(6) 0.0086(6)
C17 0.0504(8) 0.0546(8) 0.0419(7) -0.0008(7) 0.0000(6) 0.0078(6)
C18 0.118(2) 0.0718(14) 0.114(2) 0.0262(14) -0.0091(17) 0.0351(14)

loop_
_atom_type_symbol
_atom_type_description
_atom_type_scat_dispersion_real
_atom_type_scat_dispersion_imag
_atom_type_scat_source
C C 0.0033 0.0016 'International Tables Vol C Tables 4.2.6.8 and 6.1.1.4'
H H 0.0000 0.0000 'International Tables Vol C Tables 4.2.6.8 and 6.1.1.4'
N N 0.0061 0.0033 'International Tables Vol C Tables 4.2.6.8 and 6.1.1.4'
O O 0.0106 0.0060 'International Tables Vol C Tables 4.2.6.8 and 6.1.1.4'
S S 0.1246 0.1234 'International Tables Vol C Tables 4.2.6.8 and 6.1.1.4'

loop_
_geom_angle_atom_site_label_1
_geom_angle_atom_site_label_2
_geom_angle_atom_site_label_3
_geom_angle
O2 S1 O1 119.91(8)
O2 S1 N1 107.26(6)
O1 S1 N1 106.24(6)
O2 S1 C1 109.57(7)
O1 S1 C1 109.09(7)
N1 S1 C1 103.46(6)
C17 O5 C18 117.05(18)
C14 N1 C7 109.20(10)
C14 N1 S1 128.90(9)
C7 N1 S1 121.80(9)
C6 C1 C2 121.38(16)
C6 C1 S1 119.78(13)
C2 C1 S1 118.79(12)
C1 C6 C5 118.3(2)
C1 C6 H6 120.8
C5 C6 H6 120.8
C4 C5 C6 120.6(2)
C4 C5 H5 119.7
C6 C5 H5 119.7
C3 C4 C5 120.62(19)
C3 C4 H4 119.7
C5 C4 H4 119.7
C4 C3 C2 120.3(2)
C4 C3 H3 119.9
C2 C3 H3 119.9
C1 C2 C3 118.81(18)
C1 C2 H2 120.6
C3 C2 H2 120.6
C8 C7 C12 122.44(12)
C8 C7 N1 130.39(12)
C12 C7 N1 107.16(11)
C9 C8 C7 116.94(14)
C9 C8 H8 121.5
C7 C8 H8 121.5
C8 C9 C10 121.51(14)
C8 C9 H9 119.2
C10 C9 H9 119.2
C11 C10 C9 121.33(14)
C11 C10 H10 119.3
C9 C10 H10 119.3
C10 C11 C12 118.31(13)
C10 C11 H11 120.8
C12 C11 H11 120.8
C7 C12 C11 119.45(12)
C7 C12 C13 107.25(11)
C11 C12 C13 133.27(12)
C14 C13 C12 108.61(11)
C14 C13 C16 128.05(13)
C12 C13 C16 123.18(12)
C13 C14 N1 107.73(11)
C13 C14 C15 128.83(12)
N1 C14 C15 123.34(12)
C14 C15 H15A 109.5
C14 C15 H15B 109.5
H15A C15 H15B 109.5
C14 C15 H15C 109.5
H15A C15 H15C 109.5
H15B C15 H15C 109.5
O3 C16 C13 122.78(14)
O3 C16 C17 116.24(14)
C13 C16 C17 120.53(13)
O4 C17 O5 126.15(16)
O4 C17 C16 121.99(16)
O5 C17 C16 111.65(14)
O5 C18 H18A 109.5
O5 C18 H18B 109.5
H18A C18 H18B 109.5
O5 C18 H18C 109.5
H18A C18 H18C 109.5
H18B C18 H18C 109.5

loop_
_geom_bond_atom_site_label_1
_geom_bond_atom_site_label_2
_geom_bond_distance
S1 O2 1.4167(12)
S1 O1 1.4211(12)
S1 N1 1.6800(11)
S1 C1 1.7498(15)
O3 C16 1.2146(19)
O4 C17 1.190(2)
O5 C17 1.313(2)
O5 C18 1.452(3)
N1 C14 1.4001(17)
N1 C7 1.4171(16)
C1 C6 1.372(2)
C1 C2 1.377(2)
C6 C5 1.387(3)
C6 H6 0.9300
C5 C4 1.361(4)
C5 H5 0.9300
C4 C3 1.357(3)
C4 H4 0.9300
C3 C2 1.383(3)
C3 H3 0.9300
C2 H2 0.9300
C7 C8 1.3855(19)
C7 C12 1.3940(17)
C8 C9 1.381(2)
C8 H8 0.9300
C9 C10 1.388(2)
C9 H9 0.9300
C10 C11 1.375(2)
C10 H10 0.9300
C11 C12 1.3968(18)
C11 H11 0.9300
C12 C13 1.4437(18)
C13 C14 1.3740(18)
C13 C16 1.4482(19)
C14 C15 1.4868(19)
C15 H15A 0.9600
C15 H15B 0.9600
C15 H15C 0.9600
C16 C17 1.519(2)
C18 H18A 0.9600
C18 H18B 0.9600
C18 H18C 0.9600

loop_
_geom_hbond_atom_site_label_D
_geom_hbond_atom_site_label_H
_geom_hbond_atom_site_label_A
_geom_hbond_site_symmetry_A
_geom_hbond_distance_DH
_geom_hbond_distance_HA
_geom_hbond_distance_DA
_geom_hbond_angle_DHA
_geom_hbond_publ_flag
C2 H2 O3 3_556 0.93 2.46 3.219(2) 139 y
C15 H15A O4 3_656 0.96 2.60 3.533(2) 164 y
C6 H6 O1 . 0.93 2.54 2.908(2) 104 y
C8 H8 O1 . 0.93 2.54 3.024(2) 113 y
C11 H11 O3 . 0.93 2.51 3.021(2) 115 y
C15 H15B O2 . 0.96 2.42 2.793(2) 103 y
C4 H4 Cg3 4_565 0.93 2.80 3.495(2) 132 y
C5 H5 Cg1 4_565 0.93 2.88 3.526(3) 128 y

loop_
_geom_torsion_atom_site_label_1
_geom_torsion_atom_site_label_2
_geom_torsion_atom_site_label_3
_geom_torsion_atom_site_label_4
_geom_torsion
O2 S1 N1 C14 -2.26(14)
O1 S1 N1 C14 -131.63(12)
C1 S1 N1 C14 113.53(13)
O2 S1 N1 C7 173.58(11)
O1 S1 N1 C7 44.21(12)
C1 S1 N1 C7 -70.63(12)
O2 S1 C1 C6 -123.37(15)
O1 S1 C1 C6 9.72(16)
N1 S1 C1 C6 122.50(15)
O2 S1 C1 C2 54.13(14)
O1 S1 C1 C2 -172.79(12)
N1 S1 C1 C2 -60.00(13)
C2 C1 C6 C5 -0.6(3)
S1 C1 C6 C5 176.80(18)
C1 C6 C5 C4 0.6(4)
C6 C5 C4 C3 0.2(4)
C5 C4 C3 C2 -1.0(4)
C6 C1 C2 C3 -0.2(3)
S1 C1 C2 C3 -177.64(14)
C4 C3 C2 C1 1.0(3)
C14 N1 C7 C8 178.98(15)
S1 N1 C7 C8 2.4(2)
C14 N1 C7 C12 0.00(15)
S1 N1 C7 C12 -176.57(9)
C12 C7 C8 C9 -0.3(2)
N1 C7 C8 C9 -179.13(15)
C7 C8 C9 C10 -0.3(3)
C8 C9 C10 C11 0.4(3)
C9 C10 C11 C12 0.1(3)
C8 C7 C12 C11 0.7(2)
N1 C7 C12 C11 179.80(12)
C8 C7 C12 C13 -177.69(13)
N1 C7 C12 C13 1.38(14)
C10 C11 C12 C7 -0.6(2)
C10 C11 C12 C13 177.32(15)
C7 C12 C13 C14 -2.33(15)
C11 C12 C13 C14 179.56(15)
C7 C12 C13 C16 173.39(13)
C11 C12 C13 C16 -4.7(2)
C12 C13 C14 N1 2.31(15)
C16 C13 C14 N1 -173.13(13)
C12 C13 C14 C15 -174.14(14)
C16 C13 C14 C15 10.4(2)
C7 N1 C14 C13 -1.47(15)
S1 N1 C14 C13 174.79(10)
C7 N1 C14 C15 175.23(13)
S1 N1 C14 C15 -8.5(2)
C14 C13 C16 O3 -170.51(16)
C12 C13 C16 O3 14.6(2)
C14 C13 C16 C17 17.5(2)
C12 C13 C16 C17 -157.34(14)
C18 O5 C17 O4 0.7(3)
C18 O5 C17 C16 -174.17(19)
O3 C16 C17 O4 -110.8(2)
C13 C16 C17 O4 61.7(2)
O3 C16 C17 O5 64.3(2)
C13 C16 C17 O5 -123.17(16)

loop_
_cod_related_entry_id
_cod_related_entry_database
_cod_related_entry_code
1 ChemSpider 21123564
